data_2210357
loop_
_publ_author_name
'Wan, Rong'
'Wu, Feng'
'Han, Feng'
'Guan, Jian-Ling '
'Zhang, Jin-Jun'
'Wang, Jin-Tang'

_publ_section_title 2-(4-Fluorophenyl)-3-[5-(4-methoxyphenyl)-1,3,4-thiadiazol-2-yl]thiazolidin-4-one
_journal_coeditor_code OB2050
_journal_issue 9
_journal_name_full 'Acta Crystallographica Section E'
_journal_page_first o3984
_journal_page_last o3985
_journal_paper_doi 10.1107/S1600536806032636
_journal_volume 62
_journal_year 2006
_chemical_formula_iupac 'C18 H14 F N3 O2 S2'
_chemical_formula_moiety 'C18 H14 F N3 O2 S2'
_chemical_formula_sum 'C18 H14 F N3 O2 S2'
_chemical_formula_weight 387.44
_chemical_melting_point .513E-305
_chemical_name_systematic
;
2-(4-Fluorophenyl)-3-[5-(4-methoxyphenyl)-1,3,4-thiadiazol-2-yl]thiazolidin-
4-one
;
_space_group_IT_number 15
_symmetry_cell_setting monoclinic
_symmetry_space_group_name_Hall '-C 2yc'
_symmetry_space_group_name_H-M 'C 1 2/c 1'
_atom_sites_solution_hydrogens geom
_atom_sites_solution_primary direct
_atom_sites_solution_secondary difmap
_audit_creation_method SHELXL-97
_cell_angle_alpha 90.00
_cell_angle_beta 101.55(3)
_cell_angle_gamma 90.00
_cell_formula_units_Z 8
_cell_length_a 17.750(4)
_cell_length_b 6.3720(13)
_cell_length_c 31.761(6)
_cell_measurement_reflns_used 25
_cell_measurement_temperature 298
_cell_measurement_theta_max 13
_cell_measurement_theta_min 10
_cell_volume 3519.5(13)
_computing_cell_refinement 'CAD-4 Software'
_computing_data_collection 'CAD-4 Software (Enraf--Nonius, 1989)'
_computing_data_reduction 'XCAD4 (Harms & Wocadlo, 1995)'
_computing_molecular_graphics 'SHELXTL (Siemens, 1996)'
_computing_publication_material SHELXL97
_computing_structure_refinement 'SHELXL97 (Sheldrick, 1997)'
_computing_structure_solution 'SHELXS97 (Sheldrick, 1997)'
_diffrn_ambient_temperature 298
_diffrn_measured_fraction_theta_full 0.999
_diffrn_measured_fraction_theta_max 0.999
_diffrn_measurement_device_type 'Nonius CAD-4'
_diffrn_measurement_method \w/2\q
_diffrn_radiation_monochromator graphite
_diffrn_radiation_source 'fine-focus sealed tube'
_diffrn_radiation_type MoK\a
_diffrn_radiation_wavelength 0.71073
_diffrn_reflns_av_R_equivalents 0.0887
_diffrn_reflns_av_sigmaI/netI 0.0353
_diffrn_reflns_limit_h_max 21
_diffrn_reflns_limit_h_min 0
_diffrn_reflns_limit_k_max 7
_diffrn_reflns_limit_k_min 0
_diffrn_reflns_limit_l_max 38
_diffrn_reflns_limit_l_min -39
_diffrn_reflns_number 3562
_diffrn_reflns_theta_full 25.97
_diffrn_reflns_theta_max 25.97
_diffrn_reflns_theta_min 1.31
_diffrn_standards_decay_% 0
_diffrn_standards_interval_count 200
_diffrn_standards_interval_time 2h
_diffrn_standards_number 3
_exptl_absorpt_coefficient_mu 0.331
_exptl_absorpt_correction_T_max 0.9073
_exptl_absorpt_correction_T_min 0.8791
_exptl_absorpt_correction_type psi-scan
_exptl_absorpt_process_details '(North <i>et al.</i>,  1968)'
_exptl_crystal_colour colorless
_exptl_crystal_density_diffrn 1.462
_exptl_crystal_density_method 'not measured'
_exptl_crystal_description block
_exptl_crystal_F_000 1600
_exptl_crystal_size_max 0.40
_exptl_crystal_size_mid 0.40
_exptl_crystal_size_min 0.30
_refine_diff_density_max 0.385
_refine_diff_density_min -0.296
_refine_ls_extinction_coef 0.0034(4)
_refine_ls_extinction_expression Fc^*^=kFc[1+0.001xFc^2^\l^3^/sin(2\q)]^-1/4^
_refine_ls_extinction_method SHELXL97
_refine_ls_goodness_of_fit_ref 1.105
_refine_ls_hydrogen_treatment constr
_refine_ls_matrix_type full
_refine_ls_number_parameters 236
_refine_ls_number_reflns 3449
_refine_ls_number_restraints 0
_refine_ls_restrained_S_all 1.105
_refine_ls_R_factor_all 0.0796
_refine_ls_R_factor_gt 0.0528
_refine_ls_shift/su_max 0.000
_refine_ls_shift/su_mean 0.000
_refine_ls_structure_factor_coef Fsqd
_refine_ls_weighting_details 'calc w=1/[\s^2^(Fo^2^)+(0.0642P)^2^+4.2621P] where P=(Fo^2^+2Fc^2^)/3'
_refine_ls_weighting_scheme calc
_refine_ls_wR_factor_gt 0.1277
_refine_ls_wR_factor_ref 0.1458
_reflns_number_gt 2562
_reflns_number_total 3449
_reflns_threshold_expression I>2\s(I)
_cod_data_source_file ob2050.cif
_cod_data_source_block I
_cod_original_cell_volume 3519.5(12)
_cod_original_sg_symbol_H-M C2/c
_cod_database_code 2210357
_cod_database_fobs_code 2210357

loop_
_symmetry_equiv_pos_as_xyz
'x, y, z'
'-x, y, -z+1/2'
'x+1/2, y+1/2, z'
'-x+1/2, y+1/2, -z+1/2'
'-x, -y, -z'
'x, -y, z-1/2'
'-x+1/2, -y+1/2, -z'
'x+1/2, -y+1/2, z-1/2'

loop_
_atom_site_type_symbol
_atom_site_label
_atom_site_fract_x
_atom_site_fract_y
_atom_site_fract_z
_atom_site_U_iso_or_equiv
_atom_site_adp_type
_atom_site_calc_flag
_atom_site_refinement_flags
_atom_site_occupancy
S S1 0.90946(5) 0.58054(16) 0.67451(3) 0.0657(3) Uani d . 1
S S2 0.72967(4) 0.11650(11) 0.55477(2) 0.0421(2) Uani d . 1
F F 0.58643(14) 0.6857(5) 0.73877(8) 0.1073(10) Uani d . 1
O O1 0.86099(13) 0.0571(3) 0.61388(8) 0.0608(7) Uani d . 1
O O2 0.44110(12) -0.1486(3) 0.39128(7) 0.0508(6) Uani d . 1
N N1 0.80742(13) 0.3815(4) 0.61723(8) 0.0407(6) Uani d . 1
N N2 0.69904(15) 0.5014(4) 0.56896(9) 0.0477(6) Uani d . 1
N N3 0.64372(15) 0.4388(4) 0.53404(9) 0.0480(6) Uani d . 1
C C1 0.6419(2) 0.6637(8) 0.71515(12) 0.0679(11) Uani d . 1
C C2 0.6865(2) 0.4831(8) 0.72159(11) 0.0707(11) Uani d . 1
H H2B 0.6795 0.3826 0.7417 0.085 Uiso calc R 1
C C3 0.7417(2) 0.4588(6) 0.69693(11) 0.0575(9) Uani d . 1
H H3B 0.7729 0.3402 0.7007 0.069 Uiso calc R 1
C C4 0.75155(17) 0.6061(5) 0.66694(9) 0.0427(7) Uani d . 1
C C5 0.70540(19) 0.7841(5) 0.66169(11) 0.0538(8) Uani d . 1
H H5A 0.7117 0.8851 0.6415 0.065 Uiso calc R 1
C C6 0.6502(2) 0.8117(7) 0.68628(13) 0.0668(10) Uani d . 1
H H6A 0.6192 0.9307 0.6829 0.080 Uiso calc R 1
C C7 0.81308(17) 0.5820(5) 0.64034(10) 0.0446(7) Uani d . 1
H H7A 0.8091 0.6979 0.6197 0.054 Uiso calc R 1
C C8 0.92926(19) 0.3136(6) 0.66297(11) 0.0549(8) Uani d . 1
H H8A 0.9771 0.3053 0.6527 0.066 Uiso calc R 1
H H8B 0.9343 0.2293 0.6888 0.066 Uiso calc R 1
C C9 0.86426(17) 0.2327(5) 0.62928(10) 0.0456(7) Uani d . 1
C C10 0.74685(16) 0.3512(4) 0.58271(9) 0.0378(6) Uani d . 1
C C11 0.65188(17) 0.2433(4) 0.52302(10) 0.0399(7) Uani d . 1
C C12 0.60017(16) 0.1392(4) 0.48759(9) 0.0373(6) Uani d . 1
C C13 0.61607(18) -0.0597(5) 0.47280(10) 0.0444(7) Uani d . 1
H H13A 0.6620 -0.1258 0.4850 0.053 Uiso calc R 1
C C14 0.56529(17) -0.1594(5) 0.44058(10) 0.0446(7) Uani d . 1
H H14A 0.5774 -0.2904 0.4309 0.054 Uiso calc R 1
C C15 0.49628(17) -0.0643(4) 0.42269(9) 0.0391(7) Uani d . 1
C C16 0.47926(18) 0.1339(5) 0.43713(10) 0.0455(7) Uani d . 1
H H16A 0.4331 0.1989 0.4251 0.055 Uiso calc R 1
C C17 0.53033(18) 0.2328(5) 0.46893(10) 0.0442(7) Uani d . 1
H H17A 0.5183 0.3647 0.4783 0.053 Uiso calc R 1
C C18 0.4505(2) -0.3635(5) 0.37978(12) 0.0579(9) Uani d . 1
H H18A 0.4082 -0.4045 0.3575 0.087 Uiso calc R 1
H H18B 0.4519 -0.4513 0.4045 0.087 Uiso calc R 1
H H18C 0.4978 -0.3785 0.3697 0.087 Uiso calc R 1

loop_
_atom_site_aniso_label
_atom_site_aniso_U_11
_atom_site_aniso_U_22
_atom_site_aniso_U_33
_atom_site_aniso_U_12
_atom_site_aniso_U_13
_atom_site_aniso_U_23
S1 0.0480(5) 0.0615(6) 0.0830(7) -0.0093(4) 0.0019(4) -0.0178(5)
S2 0.0481(4) 0.0278(4) 0.0496(4) 0.0050(3) 0.0076(3) -0.0022(3)
F 0.0737(15) 0.175(3) 0.0807(16) 0.0066(18) 0.0329(13) -0.0354(19)
O1 0.0570(14) 0.0374(13) 0.0841(17) 0.0113(10) 0.0047(12) -0.0066(12)
O2 0.0527(13) 0.0358(12) 0.0592(14) 0.0025(10) 0.0000(11) -0.0063(10)
N1 0.0419(13) 0.0301(12) 0.0496(14) 0.0007(10) 0.0082(11) -0.0029(11)
N2 0.0535(15) 0.0312(13) 0.0549(16) 0.0065(12) 0.0027(12) -0.0043(12)
N3 0.0559(16) 0.0323(13) 0.0523(15) 0.0056(11) 0.0022(12) -0.0041(11)
C1 0.049(2) 0.106(3) 0.048(2) 0.000(2) 0.0093(16) -0.025(2)
C2 0.066(2) 0.100(3) 0.046(2) -0.003(2) 0.0107(18) 0.011(2)
C3 0.0547(19) 0.065(2) 0.0522(19) 0.0103(17) 0.0086(16) 0.0111(17)
C4 0.0464(16) 0.0372(15) 0.0412(16) -0.0011(13) 0.0009(13) -0.0069(14)
C5 0.059(2) 0.0416(18) 0.058(2) 0.0012(15) 0.0043(16) -0.0067(15)
C6 0.058(2) 0.065(2) 0.074(3) 0.0125(18) 0.0035(19) -0.023(2)
C7 0.0512(17) 0.0326(16) 0.0483(17) -0.0046(13) 0.0057(14) -0.0030(13)
C8 0.0477(18) 0.058(2) 0.058(2) 0.0050(16) 0.0074(15) 0.0049(17)
C9 0.0432(16) 0.0433(18) 0.0525(18) 0.0011(14) 0.0149(14) 0.0049(15)
C10 0.0437(15) 0.0276(14) 0.0434(16) 0.0015(12) 0.0116(13) -0.0009(12)
C11 0.0458(16) 0.0306(14) 0.0461(17) 0.0055(12) 0.0157(13) 0.0037(13)
C12 0.0464(16) 0.0300(14) 0.0367(15) 0.0007(12) 0.0111(12) -0.0006(12)
C13 0.0459(17) 0.0341(16) 0.0533(18) 0.0082(13) 0.0101(14) -0.0043(13)
C14 0.0524(18) 0.0301(15) 0.0519(18) 0.0081(13) 0.0117(14) -0.0063(13)
C15 0.0484(16) 0.0292(14) 0.0407(16) -0.0002(12) 0.0109(13) 0.0010(12)
C16 0.0495(17) 0.0337(15) 0.0510(17) 0.0096(13) 0.0043(14) 0.0018(14)
C17 0.0564(18) 0.0272(14) 0.0494(18) 0.0091(13) 0.0114(14) -0.0010(13)
C18 0.060(2) 0.0362(17) 0.074(2) -0.0042(15) 0.0046(17) -0.0128(17)

loop_
_atom_type_symbol
_atom_type_description
_atom_type_scat_dispersion_real
_atom_type_scat_dispersion_imag
_atom_type_scat_source
C C 0.0033 0.0016 'International Tables Vol C Tables 4.2.6.8 and 6.1.1.4'
H H 0.0000 0.0000 'International Tables Vol C Tables 4.2.6.8 and 6.1.1.4'
N N 0.0061 0.0033 'International Tables Vol C Tables 4.2.6.8 and 6.1.1.4'
O O 0.0106 0.0060 'International Tables Vol C Tables 4.2.6.8 and 6.1.1.4'
F F 0.0171 0.0103 'International Tables Vol C Tables 4.2.6.8 and 6.1.1.4'
S S 0.1246 0.1234 'International Tables Vol C Tables 4.2.6.8 and 6.1.1.4'

loop_
_geom_angle_atom_site_label_1
_geom_angle_atom_site_label_2
_geom_angle_atom_site_label_3
_geom_angle
C8 S1 C7 94.71(15)
C10 S2 C11 86.19(14)
C15 O2 C18 117.4(2)
C9 N1 C10 122.1(3)
C9 N1 C7 119.1(3)
C10 N1 C7 118.8(2)
C10 N2 N3 111.6(2)
C11 N3 N2 112.9(3)
C6 C1 F 119.6(4)
C6 C1 C2 123.1(3)
F C1 C2 117.3(4)
C3 C2 C1 117.2(4)
C3 C2 H2B 121.4
C1 C2 H2B 121.4
C4 C3 C2 121.4(4)
C4 C3 H3B 119.3
C2 C3 H3B 119.3
C3 C4 C5 119.2(3)
C3 C4 C7 121.5(3)
C5 C4 C7 119.3(3)
C4 C5 C6 120.3(3)
C4 C5 H5A 119.9
C6 C5 H5A 119.9
C1 C6 C5 118.9(4)
C1 C6 H6A 120.6
C5 C6 H6A 120.6
N1 C7 C4 112.5(2)
N1 C7 S1 104.7(2)
C4 C7 S1 111.2(2)
N1 C7 H7A 109.5
C4 C7 H7A 109.5
S1 C7 H7A 109.5
C9 C8 S1 108.5(2)
C9 C8 H8A 110.0
S1 C8 H8A 110.0
C9 C8 H8B 110.0
S1 C8 H8B 110.0
H8A C8 H8B 108.4
O1 C9 N1 123.1(3)
O1 C9 C8 124.8(3)
N1 C9 C8 112.1(3)
N2 C10 N1 121.0(3)
N2 C10 S2 115.4(2)
N1 C10 S2 123.6(2)
N3 C11 C12 123.5(3)
N3 C11 S2 113.9(2)
C12 C11 S2 122.6(2)
C17 C12 C13 117.8(3)
C17 C12 C11 120.0(3)
C13 C12 C11 122.1(3)
C14 C13 C12 121.4(3)
C14 C13 H13A 119.3
C12 C13 H13A 119.3
C13 C14 C15 119.8(3)
C13 C14 H14A 120.1
C15 C14 H14A 120.1
O2 C15 C14 125.2(3)
O2 C15 C16 115.2(3)
C14 C15 C16 119.6(3)
C17 C16 C15 120.2(3)
C17 C16 H16A 119.9
C15 C16 H16A 119.9
C16 C17 C12 121.1(3)
C16 C17 H17A 119.4
C12 C17 H17A 119.4
O2 C18 H18A 109.5
O2 C18 H18B 109.5
H18A C18 H18B 109.5
O2 C18 H18C 109.5
H18A C18 H18C 109.5
H18B C18 H18C 109.5

loop_
_geom_bond_atom_site_label_1
_geom_bond_atom_site_label_2
_geom_bond_distance
S1 C8 1.789(4)
S1 C7 1.833(3)
S2 C10 1.735(3)
S2 C11 1.737(3)
F C1 1.360(4)
O1 C9 1.218(4)
O2 C15 1.361(4)
O2 C18 1.436(4)
N1 C9 1.381(4)
N1 C10 1.387(4)
N1 C7 1.467(4)
N2 C10 1.295(4)
N2 N3 1.384(4)
N3 C11 1.310(4)
C1 C6 1.343(6)
C1 C2 1.389(6)
C2 C3 1.380(5)
C2 H2B 0.9300
C3 C4 1.373(4)
C3 H3B 0.9300
C4 C5 1.389(4)
C4 C7 1.516(4)
C5 C6 1.382(5)
C5 H5A 0.9300
C6 H6A 0.9300
C7 H7A 0.9800
C8 C9 1.499(5)
C8 H8A 0.9700
C8 H8B 0.9700
C11 C12 1.462(4)
C12 C17 1.396(4)
C12 C13 1.400(4)
C13 C14 1.376(4)
C13 H13A 0.9300
C14 C15 1.383(4)
C14 H14A 0.9300
C15 C16 1.397(4)
C16 C17 1.368(4)
C16 H16A 0.9300
C17 H17A 0.9300
C18 H18A 0.9600
C18 H18B 0.9600
C18 H18C 0.9600

loop_
_geom_hbond_atom_site_label_D
_geom_hbond_atom_site_label_H
_geom_hbond_atom_site_label_A
_geom_hbond_site_symmetry_A
_geom_hbond_distance_DH
_geom_hbond_distance_HA
_geom_hbond_distance_DA
_geom_hbond_angle_DHA
_geom_hbond_publ_flag
C7 H7A O1 1_565 0.98 2.49 3.299(4) 140 yes
C13 H13A S2 . 0.93 2.77 3.163(3) 107 yes

loop_
_geom_torsion_atom_site_label_1
_geom_torsion_atom_site_label_2
_geom_torsion_atom_site_label_3
_geom_torsion_atom_site_label_4
_geom_torsion
_geom_torsion_publ_flag
C10 N2 N3 C11 0.3(4) ?
C6 C1 C2 C3 0.4(6) ?
F C1 C2 C3 178.6(3) ?
C1 C2 C3 C4 -0.7(6) ?
C2 C3 C4 C5 0.6(5) ?
C2 C3 C4 C7 178.9(3) ?
C3 C4 C5 C6 -0.2(5) ?
C7 C4 C5 C6 -178.5(3) ?
F C1 C6 C5 -178.2(3) ?
C2 C1 C6 C5 0.0(6) ?
C4 C5 C6 C1 -0.1(5) ?
C9 N1 C7 C4 -111.6(3) ?
C10 N1 C7 C4 71.3(3) ?
C9 N1 C7 S1 9.3(3) yes
C10 N1 C7 S1 -167.9(2) ?
C3 C4 C7 N1 54.8(4) ?
C5 C4 C7 N1 -127.0(3) ?
C3 C4 C7 S1 -62.2(3) ?
C5 C4 C7 S1 116.0(3) ?
C8 S1 C7 N1 -8.0(2) yes
C8 S1 C7 C4 113.7(2) ?
C7 S1 C8 C9 5.5(2) yes
C10 N1 C9 O1 -8.4(5) ?
C7 N1 C9 O1 174.5(3) ?
C10 N1 C9 C8 171.4(3) ?
C7 N1 C9 C8 -5.7(4) yes
S1 C8 C9 O1 178.7(3) ?
S1 C8 C9 N1 -1.2(3) yes
N3 N2 C10 N1 179.3(2) ?
N3 N2 C10 S2 -0.2(3) ?
C9 N1 C10 N2 -172.2(3) ?
C7 N1 C10 N2 4.9(4) ?
C9 N1 C10 S2 7.2(4) ?
C7 N1 C10 S2 -175.7(2) ?
C11 S2 C10 N2 0.0(2) ?
C11 S2 C10 N1 -179.4(3) ?
N2 N3 C11 C12 179.1(3) ?
N2 N3 C11 S2 -0.3(3) ?
C10 S2 C11 N3 0.2(2) ?
C10 S2 C11 C12 -179.2(2) ?
N3 C11 C12 C17 -12.5(4) ?
S2 C11 C12 C17 166.9(2) ?
N3 C11 C12 C13 171.1(3) ?
S2 C11 C12 C13 -9.5(4) ?
C17 C12 C13 C14 0.8(4) ?
C11 C12 C13 C14 177.3(3) ?
C12 C13 C14 C15 -1.1(5) ?
C18 O2 C15 C14 8.7(4) ?
C18 O2 C15 C16 -171.1(3) ?
C13 C14 C15 O2 -178.9(3) ?
C13 C14 C15 C16 0.9(4) ?
O2 C15 C16 C17 179.4(3) ?
C14 C15 C16 C17 -0.4(4) ?
C15 C16 C17 C12 0.1(5) ?
C13 C12 C17 C16 -0.3(4) ?
C11 C12 C17 C16 -176.8(3) ?
